data_7248268
loop_
_publ_author_name
'Zhao, Bo'
'Lu, Jiangfeng'
'Liu, Hao'
'Li, Senlin'
'Sun, Qiaozhen'
'Zhang, Bingguang'

_publ_section_title
;
 Design and synthesis of a turn-off fluorescent sensor based on a
 multifunctional Zn(ii) coordination polymer for the detection of Fe3+,
 Hg2+ and 4-nitrophenol
;
_journal_issue 9
_journal_name_full CrystEngComm
_journal_page_first 1319
_journal_page_last 1327
_journal_paper_doi 10.1039/D3CE01174G
_journal_volume 26
_journal_year 2024
_chemical_formula_moiety 'C17 H11 N O4'
_chemical_formula_sum 'C17 H11 N O4'
_chemical_formula_weight 293.27
_space_group_crystal_system triclinic
_space_group_IT_number 2
_space_group_name_Hall '-P 1'
_space_group_name_H-M_alt 'P -1'
_atom_sites_solution_hydrogens mixed
_audit_creation_method SHELXL-2014/7
_audit_update_record
;
2021-03-23 deposited with the CCDC.	2024-01-26 downloaded from the CCDC.
;
_cell_angle_alpha 89.097(2)
_cell_angle_beta 87.703(2)
_cell_angle_gamma 67.944(2)
_cell_formula_units_Z 2
_cell_length_a 6.9783(11)
_cell_length_b 7.2131(11)
_cell_length_c 16.191(3)
_cell_measurement_reflns_used 2654
_cell_measurement_temperature 296(2)
_cell_measurement_theta_max 27.25
_cell_measurement_theta_min 2.51
_cell_volume 754.7(2)
_computing_cell_refinement 'Bruker SMART'
_computing_data_collection 'Bruker SMART'
_computing_data_reduction 'Bruker SAINT'
_computing_molecular_graphics 'Bruker SHELXTL'
_computing_publication_material 'Bruker SHELXTL'
_computing_structure_refinement 'SHELXL-2014/7 (Sheldrick, 2014)'
_computing_structure_solution 'Bruker SHELXTL'
_diffrn_ambient_temperature 296(2)
_diffrn_measured_fraction_theta_full 0.996
_diffrn_measured_fraction_theta_max 0.996
_diffrn_measurement_device_type 'CCD area detector'
_diffrn_measurement_method 'phi and omega scans'
_diffrn_radiation_type MoK\a
_diffrn_radiation_wavelength 0.71073
_diffrn_reflns_av_R_equivalents 0.0209
_diffrn_reflns_av_unetI/netI 0.0374
_diffrn_reflns_Laue_measured_fraction_full 0.996
_diffrn_reflns_Laue_measured_fraction_max 0.996
_diffrn_reflns_limit_h_max 8
_diffrn_reflns_limit_h_min -8
_diffrn_reflns_limit_k_max 8
_diffrn_reflns_limit_k_min -8
_diffrn_reflns_limit_l_max 19
_diffrn_reflns_limit_l_min -19
_diffrn_reflns_number 5309
_diffrn_reflns_point_group_measured_fraction_full 0.996
_diffrn_reflns_point_group_measured_fraction_max 0.996
_diffrn_reflns_theta_full 24.997
_diffrn_reflns_theta_max 24.997
_diffrn_reflns_theta_min 1.259
_exptl_absorpt_coefficient_mu 0.093
_exptl_absorpt_correction_type none
_exptl_crystal_colour colourless
_exptl_crystal_density_diffrn 1.290
_exptl_crystal_description block
_exptl_crystal_F_000 304
_refine_diff_density_max 0.565
_refine_diff_density_min -0.245
_refine_diff_density_rms 0.044
_refine_ls_extinction_method none
_refine_ls_goodness_of_fit_ref 1.057
_refine_ls_hydrogen_treatment mixed
_refine_ls_matrix_type full
_refine_ls_number_parameters 202
_refine_ls_number_reflns 2654
_refine_ls_number_restraints 0
_refine_ls_restrained_S_all 1.057
_refine_ls_R_factor_all 0.0896
_refine_ls_R_factor_gt 0.0572
_refine_ls_shift/su_max 0.000
_refine_ls_shift/su_mean 0.000
_refine_ls_structure_factor_coef Fsqd
_refine_ls_weighting_details 'w=1/[\s^2^(Fo^2^)+(0.1233P)^2^+0.0349P] where P=(Fo^2^+2Fc^2^)/3'
_refine_ls_weighting_scheme calc
_refine_ls_wR_factor_gt 0.1880
_refine_ls_wR_factor_ref 0.2046
_reflns_Friedel_coverage 0.000
_reflns_number_gt 1723
_reflns_number_total 2654
_reflns_threshold_expression 'I > 2\s(I)'
_cod_data_source_file d3ce01174g2.cif
_cod_data_source_block a
_cod_database_code 7248268
_shelx_shelxl_version_number 2014/7
_shelx_space_group_comment
;
The symmetry employed for this shelxl refinement is uniquely defined
by the following loop, which should always be used as a source of
symmetry information in preference to the above space-group names.
They are only intended as comments.
;

loop_
_space_group_symop_operation_xyz
'x, y, z'
'-x, -y, -z'

loop_
_atom_site_label
_atom_site_type_symbol
_atom_site_fract_x
_atom_site_fract_y
_atom_site_fract_z
_atom_site_U_iso_or_equiv
_atom_site_adp_type
_atom_site_occupancy
_atom_site_site_symmetry_order
_atom_site_calc_flag
_atom_site_refinement_flags_posn
_atom_site_refinement_flags_adp
_atom_site_refinement_flags_occupancy
_atom_site_disorder_assembly
_atom_site_disorder_group
N1 N 0.0394(3) 0.0861(3) 0.26253(14) 0.0479(6) Uani 1 1 d . . . . .
O1 O 0.7498(3) -0.3943(4) -0.00530(13) 0.0737(7) Uani 1 1 d . . . . .
O2 O 0.9310(3) -0.4149(3) 0.10657(13) 0.0742(7) Uani 1 1 d . . . . .
H2A H 1.0278 -0.4727 0.0741 0.111 Uiso 1 1 calc R U . . .
O3 O -0.1720(4) 0.8815(3) 0.47402(15) 0.0844(8) Uani 1 1 d . . . . .
H3A H -0.1599 0.9738 0.4993 0.127 Uiso 1 1 calc R U . . .
O4 O 0.1614(4) 0.8151(3) 0.44141(14) 0.0797(8) Uani 1 1 d . . . . .
C1 C -0.1436(4) 0.0361(4) 0.25068(18) 0.0523(8) Uani 1 1 d . . . . .
C2 C -0.2877(4) 0.1722(4) 0.19234(18) 0.0487(7) Uani 1 1 d . . . . .
C3 C 0.2210(4) -0.0259(4) 0.21411(16) 0.0418(6) Uani 1 1 d . . . . .
C4 C 0.2131(4) -0.0299(5) 0.12846(18) 0.0585(8) Uani 1 1 d . . . . .
H4A H 0.0902 0.0417 0.1027 0.070 Uiso 1 1 calc R U . . .
C5 C 0.3870(4) -0.1399(5) 0.08173(18) 0.0605(9) Uani 1 1 d . . . . .
H5A H 0.3810 -0.1430 0.0245 0.073 Uiso 1 1 calc R U . . .
C6 C 0.5714(4) -0.2460(4) 0.11975(16) 0.0433(7) Uani 1 1 d . . . . .
C7 C 0.5768(4) -0.2418(4) 0.20481(16) 0.0418(7) Uani 1 1 d . . . . .
H7A H 0.6995 -0.3128 0.2307 0.050 Uiso 1 1 calc R U . . .
C8 C 0.4027(4) -0.1337(4) 0.25179(16) 0.0428(7) Uani 1 1 d . . . . .
H8A H 0.4080 -0.1336 0.3091 0.051 Uiso 1 1 calc R U . . .
C9 C 0.7572(4) -0.3579(4) 0.06787(18) 0.0498(7) Uani 1 1 d . . . . .
C10 C 0.0263(4) 0.2558(4) 0.30544(16) 0.0425(7) Uani 1 1 d . . . . .
C11 C -0.1487(4) 0.3641(4) 0.35405(17) 0.0531(7) Uani 1 1 d . . . . .
H11A H -0.2601 0.3231 0.3581 0.064 Uiso 1 1 calc R U . . .
C12 C -0.1570(5) 0.5331(5) 0.39649(17) 0.0582(8) Uani 1 1 d . . . . .
H12A H -0.2753 0.6045 0.4282 0.070 Uiso 1 1 calc R U . . .
C13 C 0.0061(5) 0.5974(4) 0.39268(17) 0.0538(8) Uani 1 1 d . . . . .
C14 C 0.1794(5) 0.4901(4) 0.34400(19) 0.0605(8) Uani 1 1 d . . . . .
H14A H 0.2911 0.5309 0.3406 0.073 Uiso 1 1 calc R U . . .
C15 C 0.1883(4) 0.3249(4) 0.30087(17) 0.0544(8) Uani 1 1 d . . . . .
H15A H 0.3052 0.2573 0.2678 0.065 Uiso 1 1 calc R U . . .
C16 C 0.0023(6) 0.7761(4) 0.43877(18) 0.0615(9) Uani 1 1 d . . . . .
C17 C -0.4061(5) 0.2735(5) 0.1461(2) 0.0618(9) Uani 1 1 d . . . . .
H17 H -0.502(5) 0.352(5) 0.117(2) 0.074 Uiso 1 1 d . U . . .

loop_
_atom_site_aniso_label
_atom_site_aniso_U_11
_atom_site_aniso_U_22
_atom_site_aniso_U_33
_atom_site_aniso_U_23
_atom_site_aniso_U_13
_atom_site_aniso_U_12
N1 0.0382(12) 0.0535(14) 0.0503(14) -0.0119(11) 0.0028(10) -0.0152(10)
O1 0.0447(12) 0.1059(19) 0.0503(14) -0.0202(12) -0.0030(9) -0.0042(11)
O2 0.0403(11) 0.1052(18) 0.0597(14) -0.0200(12) -0.0033(9) -0.0066(11)
O3 0.0986(18) 0.0634(15) 0.0699(17) -0.0285(12) 0.0012(13) -0.0053(13)
O4 0.111(2) 0.0677(16) 0.0653(16) -0.0206(12) 0.0196(13) -0.0409(15)
C1 0.0390(14) 0.0594(18) 0.0605(19) 0.0057(14) -0.0070(12) -0.0204(13)
C2 0.0420(15) 0.0552(17) 0.0529(18) -0.0088(14) 0.0036(13) -0.0230(13)
C3 0.0401(14) 0.0388(15) 0.0463(17) -0.0080(12) 0.0020(11) -0.0148(12)
C4 0.0419(15) 0.072(2) 0.0461(18) -0.0056(14) -0.0098(12) -0.0021(14)
C5 0.0478(16) 0.079(2) 0.0404(17) -0.0096(15) -0.0044(13) -0.0069(15)
C6 0.0392(14) 0.0428(15) 0.0449(17) -0.0033(12) -0.0019(11) -0.0118(12)
C7 0.0382(13) 0.0388(14) 0.0465(17) 0.0010(12) -0.0059(11) -0.0119(11)
C8 0.0449(14) 0.0472(16) 0.0374(15) -0.0023(12) -0.0043(11) -0.0185(12)
C9 0.0408(15) 0.0547(18) 0.0485(18) -0.0049(14) -0.0052(13) -0.0113(13)
C10 0.0419(14) 0.0460(16) 0.0344(14) -0.0037(12) -0.0005(11) -0.0107(12)
C11 0.0480(16) 0.0570(18) 0.0454(17) -0.0060(14) 0.0007(12) -0.0096(13)
C12 0.0580(17) 0.0610(19) 0.0352(16) -0.0057(14) 0.0048(13) 0.0005(15)
C13 0.074(2) 0.0430(17) 0.0357(16) -0.0035(13) -0.0010(14) -0.0116(15)
C14 0.073(2) 0.0532(19) 0.057(2) -0.0097(15) 0.0088(15) -0.0266(16)
C15 0.0600(17) 0.0501(18) 0.0507(18) -0.0154(14) 0.0142(14) -0.0190(14)
C16 0.086(2) 0.0466(18) 0.0384(18) -0.0023(14) 0.0035(16) -0.0099(18)
C17 0.0527(18) 0.069(2) 0.064(2) 0.0013(17) -0.0109(16) -0.0232(17)

loop_
_atom_type_symbol
_atom_type_description
_atom_type_scat_dispersion_real
_atom_type_scat_dispersion_imag
_atom_type_scat_source
C C 0.0033 0.0016 'International Tables Vol C Tables 4.2.6.8 and 6.1.1.4'
H H 0.0000 0.0000 'International Tables Vol C Tables 4.2.6.8 and 6.1.1.4'
N N 0.0061 0.0033 'International Tables Vol C Tables 4.2.6.8 and 6.1.1.4'
O O 0.0106 0.0060 'International Tables Vol C Tables 4.2.6.8 and 6.1.1.4'

loop_
_geom_angle_atom_site_label_1
_geom_angle_atom_site_label_2
_geom_angle_atom_site_label_3
_geom_angle
_geom_angle_site_symmetry_1
_geom_angle_site_symmetry_3
_geom_angle_publ_flag
C10 N1 C3 121.1(2) . . ?
C10 N1 C1 121.8(2) . . ?
C3 N1 C1 116.0(2) . . ?
C9 O2 H2A 109.5 . . ?
C16 O3 H3A 109.5 . . ?
N1 C1 C2 112.6(2) . . ?
C17 C2 C1 176.8(3) . . ?
C8 C3 C4 119.6(2) . . ?
C8 C3 N1 120.4(2) . . ?
C4 C3 N1 120.0(2) . . ?
C5 C4 C3 120.1(2) . . ?
C5 C4 H4A 120.0 . . ?
C3 C4 H4A 120.0 . . ?
C4 C5 C6 120.2(3) . . ?
C4 C5 H5A 119.9 . . ?
C6 C5 H5A 119.9 . . ?
C7 C6 C5 119.1(2) . . ?
C7 C6 C9 121.8(2) . . ?
C5 C6 C9 119.1(2) . . ?
C8 C7 C6 120.8(2) . . ?
C8 C7 H7A 119.6 . . ?
C6 C7 H7A 119.6 . . ?
C3 C8 C7 120.1(2) . . ?
C3 C8 H8A 120.0 . . ?
C7 C8 H8A 120.0 . . ?
O1 C9 O2 122.6(2) . . ?
O1 C9 C6 123.0(2) . . ?
O2 C9 C6 114.4(2) . . ?
N1 C10 C15 120.9(2) . . ?
N1 C10 C11 121.5(2) . . ?
C15 C10 C11 117.6(3) . . ?
C12 C11 C10 120.2(3) . . ?
C12 C11 H11A 119.9 . . ?
C10 C11 H11A 119.9 . . ?
C13 C12 C11 121.5(3) . . ?
C13 C12 H12A 119.2 . . ?
C11 C12 H12A 119.2 . . ?
C12 C13 C14 118.1(3) . . ?
C12 C13 C16 122.5(3) . . ?
C14 C13 C16 119.3(3) . . ?
C15 C14 C13 120.9(3) . . ?
C15 C14 H14A 119.5 . . ?
C13 C14 H14A 119.5 . . ?
C14 C15 C10 121.6(3) . . ?
C14 C15 H15A 119.2 . . ?
C10 C15 H15A 119.2 . . ?
O4 C16 O3 124.1(3) . . ?
O4 C16 C13 120.3(3) . . ?
O3 C16 C13 115.6(3) . . ?
C2 C17 H17 174(2) . . ?

loop_
_geom_bond_atom_site_label_1
_geom_bond_atom_site_label_2
_geom_bond_distance
_geom_bond_site_symmetry_2
_geom_bond_publ_flag
N1 C10 1.389(3) . ?
N1 C3 1.430(3) . ?
N1 C1 1.472(3) . ?
O1 C9 1.225(3) . ?
O2 C9 1.308(3) . ?
O2 H2A 0.8200 . ?
O3 C16 1.283(4) . ?
O3 H3A 0.8200 . ?
O4 C16 1.246(4) . ?
C1 C2 1.474(4) . ?
C2 C17 1.165(4) . ?
C3 C8 1.375(3) . ?
C3 C4 1.391(4) . ?
C4 C5 1.377(4) . ?
C4 H4A 0.9300 . ?
C5 C6 1.389(3) . ?
C5 H5A 0.9300 . ?
C6 C7 1.380(4) . ?
C6 C9 1.479(4) . ?
C7 C8 1.376(4) . ?
C7 H7A 0.9300 . ?
C8 H8A 0.9300 . ?
C10 C15 1.395(4) . ?
C10 C11 1.395(4) . ?
C11 C12 1.390(4) . ?
C11 H11A 0.9300 . ?
C12 C13 1.380(4) . ?
C12 H12A 0.9300 . ?
C13 C14 1.386(4) . ?
C13 C16 1.491(4) . ?
C14 C15 1.370(4) . ?
C14 H14A 0.9300 . ?
C15 H15A 0.9300 . ?
C17 H17 0.85(3) . ?
